data_4130937
loop_
_publ_author_name
'Ram\'irez-L\'opez, Pedro'
'Ros, Abel'
'Romero-Arenas, Antonio'
'Iglesias-Sig\"uenza, Javier'
'Fern\'andez, Rosario'
'Lassaletta, Jos\'e M'

_publ_section_title
;
 Synthesis of IAN-type N,N-Ligands via Dynamic Kinetic Asymmetric
 Buchwald-Hartwig Amination.
;
_journal_issue 37
_journal_name_full 'Journal of the American Chemical Society'
_journal_page_first 12053
_journal_page_last 12056
_journal_paper_doi 10.1021/jacs.6b07972
_journal_volume 138
_journal_year 2016
_chemical_formula_sum 'C51 H34 F3 N2 O3 P Pd S'
_chemical_formula_weight 949.23
_space_group_IT_number 19
_space_group_name_Hall 'P 2ac 2ab'
_space_group_name_H-M_alt 'P 21 21 21'
_symmetry_cell_setting orthorhombic
_symmetry_space_group_name_H-M 'P 21 21 21'
_atom_sites_solution_hydrogens geom
_atom_sites_solution_primary direct
_atom_sites_solution_secondary difmap
_audit_creation_method SHELXL-97
_cell_angle_alpha 90.00
_cell_angle_beta 90.00
_cell_angle_gamma 90.00
_cell_formula_units_Z 4
_cell_length_a 12.5207(5)
_cell_length_b 18.3664(9)
_cell_length_c 20.2423(10)
_cell_measurement_reflns_used 9857
_cell_measurement_temperature 100(2)
_cell_measurement_theta_max 21.49
_cell_measurement_theta_min 2.17
_cell_volume 4654.9(4)
_computing_cell_refinement 'Bruker SAINT'
_computing_data_collection 'Bruker APEX2'
_computing_data_reduction 'Bruker SAINT'
_computing_molecular_graphics 'Bruker SHELXTL'
_computing_publication_material 'Bruker SHELXTL'
_computing_structure_refinement 'SHELXL-97 (Sheldrick, 2008)'
_computing_structure_solution 'SHELXS-97 (Sheldrick, 2008)'
_diffrn_ambient_temperature 100(2)
_diffrn_measured_fraction_theta_full 0.996
_diffrn_measured_fraction_theta_max 0.996
_diffrn_measurement_device_type 'Bruker APEX-II CCD'
_diffrn_measurement_method '\f and \w scans'
_diffrn_radiation_monochromator graphite
_diffrn_radiation_source 'fine-focus sealed tube'
_diffrn_radiation_type AgK\a
_diffrn_radiation_wavelength 0.56085
_diffrn_reflns_av_R_equivalents 0.0616
_diffrn_reflns_av_sigmaI/netI 0.0419
_diffrn_reflns_limit_h_max 15
_diffrn_reflns_limit_h_min -16
_diffrn_reflns_limit_k_max 24
_diffrn_reflns_limit_k_min -24
_diffrn_reflns_limit_l_max 27
_diffrn_reflns_limit_l_min -27
_diffrn_reflns_number 84522
_diffrn_reflns_theta_full 22.08
_diffrn_reflns_theta_max 22.08
_diffrn_reflns_theta_min 1.18
_exptl_absorpt_coefficient_mu 0.287
_exptl_absorpt_correction_T_max 0.9802
_exptl_absorpt_correction_T_min 0.9502
_exptl_absorpt_correction_type multi-scan
_exptl_absorpt_process_details
; 
 SADABS, Bruker (2006). APEX 2. Version 2.1. Bruker Analytical
 X-ray Solutions, Madison, Wisconsin, USA. 
;
_exptl_crystal_colour yellow
_exptl_crystal_density_diffrn 1.354
_exptl_crystal_density_method 'not measured'
_exptl_crystal_description Prism
_exptl_crystal_F_000 1928
_exptl_crystal_size_max 0.18
_exptl_crystal_size_mid 0.08
_exptl_crystal_size_min 0.07
_refine_diff_density_max 1.062
_refine_diff_density_min -0.917
_refine_diff_density_rms 0.092
_refine_ls_abs_structure_details 'Flack H D (1983), Acta Cryst. A39, 876-881'
_refine_ls_abs_structure_Flack 0.02(3)
_refine_ls_extinction_method none
_refine_ls_goodness_of_fit_ref 0.958
_refine_ls_hydrogen_treatment mixed
_refine_ls_matrix_type full
_refine_ls_number_parameters 559
_refine_ls_number_reflns 11683
_refine_ls_number_restraints 0
_refine_ls_restrained_S_all 0.958
_refine_ls_R_factor_all 0.0523
_refine_ls_R_factor_gt 0.0438
_refine_ls_shift/su_max 0.002
_refine_ls_shift/su_mean 0.000
_refine_ls_structure_factor_coef Fsqd
_refine_ls_weighting_details 'calc w=1/[\s^2^(Fo^2^)+(0.1000P)^2^+0.0000P] where P=(Fo^2^+2Fc^2^)/3'
_refine_ls_weighting_scheme calc
_refine_ls_wR_factor_gt 0.1185
_refine_ls_wR_factor_ref 0.1259
_reflns_number_gt 10486
_reflns_number_total 11683
_reflns_threshold_expression >2sigma(I)
_cod_data_source_file ja6b07972_si_002.cif
_cod_data_source_block ag_igl1316a_0m
_cod_depositor_comments
;
The following automatic conversions were performed:

data item '_symmetry_cell_setting' value 'Orthorhombic' was changed
to 'orthorhombic' in accordance with the
/home/saulius/struct/COD-crude-data/automatic-downloads/DataCite-retrospective/ACS/depositions/lib/dictionaries/cif_core.dic
dictionary named 'cif_core.dic' version 2.4.2 last updated on
2011-04-26.

Automatic conversion script
Id: cif_fix_values 6909 2019-04-08 15:41:33Z antanas 
;
_cod_original_sg_symbol_H-M P2(1)2(1)2(1)
_cod_database_code 4130937
_platon_squeeze_void_probe_radius 1.20

loop_
_symmetry_equiv_pos_as_xyz
'x, y, z'
'-x+1/2, -y, z+1/2'
'-x, y+1/2, -z+1/2'
'x+1/2, -y+1/2, -z'

loop_
_atom_site_label
_atom_site_type_symbol
_atom_site_fract_x
_atom_site_fract_y
_atom_site_fract_z
_atom_site_U_iso_or_equiv
_atom_site_adp_type
_atom_site_occupancy
_atom_site_symmetry_multiplicity
_atom_site_calc_flag
_atom_site_refinement_flags
Pd1 Pd 0.809511(19) 0.619582(14) 0.904108(11) 0.01500(7) Uani 1 1 d .
P1 P 0.82468(7) 0.51968(5) 0.84113(4) 0.01655(17) Uani 1 1 d .
N1 N 0.8785(2) 0.67504(16) 0.82147(13) 0.0170(6) Uani 1 1 d .
N2 N 0.8352(2) 0.70044(17) 0.97555(14) 0.0187(6) Uani 1 1 d .
C1 C 0.8133(3) 0.73290(19) 0.80352(16) 0.0197(6) Uani 1 1 d .
H1 H 0.7682 0.7541 0.8360 0.024 Uiso 1 1 calc R
C2 C 0.8117(3) 0.7600(2) 0.74153(16) 0.0222(7) Uani 1 1 d .
H2 H 0.7669 0.8001 0.7310 0.027 Uiso 1 1 calc R
C3 C 0.8779(3) 0.7279(2) 0.69190(17) 0.0198(7) Uani 1 1 d .
C4 C 0.8724(3) 0.7496(2) 0.62480(19) 0.0293(9) Uani 1 1 d .
H4 H 0.8251 0.7873 0.6117 0.035 Uiso 1 1 calc R
C5 C 0.9352(4) 0.7161(3) 0.57960(19) 0.0396(11) Uani 1 1 d .
H5 H 0.9315 0.7312 0.5347 0.048 Uiso 1 1 calc R
C6 C 1.0053(3) 0.6600(2) 0.59711(19) 0.0305(8) Uani 1 1 d .
H6 H 1.0473 0.6369 0.5641 0.037 Uiso 1 1 calc R
C7 C 1.0136(3) 0.6383(2) 0.66198(18) 0.0237(8) Uani 1 1 d .
H7 H 1.0620 0.6006 0.6738 0.028 Uiso 1 1 calc R
C8 C 0.9500(3) 0.6719(2) 0.71116(17) 0.0196(7) Uani 1 1 d .
C9 C 0.9470(3) 0.64781(19) 0.77830(16) 0.0172(6) Uani 1 1 d .
C10 C 1.0149(3) 0.5857(2) 0.80012(17) 0.0178(7) Uani 1 1 d .
C11 C 1.1294(3) 0.5929(2) 0.79962(18) 0.0224(7) Uani 1 1 d .
C12 C 1.1813(3) 0.6594(2) 0.78317(18) 0.0244(7) Uani 1 1 d .
H12 H 1.1400 0.7002 0.7698 0.029 Uiso 1 1 calc R
C13 C 1.2893(3) 0.6649(2) 0.7864(2) 0.0302(9) Uani 1 1 d .
H13 H 1.3232 0.7097 0.7757 0.036 Uiso 1 1 calc R
C14 C 1.3515(3) 0.6042(3) 0.8057(2) 0.0374(11) Uani 1 1 d .
H14 H 1.4269 0.6087 0.8084 0.045 Uiso 1 1 calc R
C15 C 1.3051(3) 0.5403(2) 0.8203(2) 0.0339(9) Uani 1 1 d .
H15 H 1.3484 0.4999 0.8321 0.041 Uiso 1 1 calc R
C16 C 1.1915(3) 0.5321(2) 0.81821(18) 0.0252(7) Uani 1 1 d .
C17 C 1.1432(3) 0.4660(2) 0.8373(2) 0.0258(8) Uani 1 1 d .
H17 H 1.1858 0.4250 0.8484 0.031 Uiso 1 1 calc R
C18 C 1.0328(3) 0.4617(2) 0.83960(18) 0.0225(7) Uani 1 1 d .
H18 H 0.9999 0.4174 0.8528 0.027 Uiso 1 1 calc R
C19 C 0.9689(3) 0.5212(2) 0.82291(16) 0.0175(6) Uani 1 1 d .
C20 C 0.7524(3) 0.5250(2) 0.76360(17) 0.0209(7) Uani 1 1 d .
C21 C 0.8032(3) 0.52436(17) 0.70246(16) 0.0173(6) Uani 1 1 d .
H21 H 0.8778 0.5155 0.7001 0.021 Uiso 1 1 calc R
C22 C 0.7458(3) 0.5366(2) 0.64512(17) 0.0221(7) Uani 1 1 d .
H22 H 0.7822 0.5389 0.6040 0.026 Uiso 1 1 calc R
C23 C 0.6368(3) 0.5454(3) 0.6470(2) 0.0328(9) Uani 1 1 d .
H23 H 0.5982 0.5541 0.6073 0.039 Uiso 1 1 calc R
C24 C 0.5823(4) 0.5415(3) 0.7084(2) 0.0428(12) Uani 1 1 d .
H24 H 0.5066 0.5448 0.7101 0.051 Uiso 1 1 calc R
C25 C 0.6411(3) 0.5327(3) 0.7653(2) 0.0370(11) Uani 1 1 d .
H25 H 0.6054 0.5319 0.8067 0.044 Uiso 1 1 calc R
C26 C 0.8042(3) 0.42968(18) 0.87492(16) 0.0206(7) Uani 1 1 d .
C27 C 0.7804(3) 0.3714(2) 0.83437(19) 0.0250(8) Uani 1 1 d .
H27 H 0.7684 0.3786 0.7885 0.030 Uiso 1 1 calc R
C28 C 0.7744(3) 0.3016(2) 0.8619(2) 0.0341(9) Uani 1 1 d .
H28 H 0.7590 0.2612 0.8342 0.041 Uiso 1 1 calc R
C29 C 0.7903(4) 0.2905(2) 0.9288(2) 0.0349(10) Uani 1 1 d .
H29 H 0.7853 0.2429 0.9471 0.042 Uiso 1 1 calc R
C30 C 0.8138(4) 0.3496(2) 0.9688(2) 0.0352(9) Uani 1 1 d .
H30 H 0.8263 0.3424 1.0146 0.042 Uiso 1 1 calc R
C31 C 0.8192(4) 0.4193(2) 0.94218(18) 0.0278(8) Uani 1 1 d .
H31 H 0.8332 0.4598 0.9700 0.033 Uiso 1 1 calc R
C32 C 0.9112(3) 0.7536(2) 0.96959(18) 0.0254(8) Uani 1 1 d .
H32 H 0.9245 0.7739 0.9272 0.031 Uiso 1 1 calc R
C33 C 0.9683(3) 0.7784(2) 1.02192(17) 0.0277(8) Uani 1 1 d .
H33 H 1.0160 0.8182 1.0170 0.033 Uiso 1 1 calc R
C34 C 0.9559(3) 0.7443(2) 1.08338(16) 0.0197(7) Uani 1 1 d .
C35 C 1.0277(3) 0.7590(2) 1.13694(18) 0.0230(7) Uani 1 1 d .
H35 H 1.0784 0.7973 1.1334 0.028 Uiso 1 1 calc R
C36 C 1.0230(3) 0.7180(2) 1.19286(18) 0.0280(8) Uani 1 1 d .
H36 H 1.0707 0.7283 1.2281 0.034 Uiso 1 1 calc R
C37 C 0.9495(3) 0.6612(2) 1.19959(17) 0.0248(8) Uani 1 1 d .
H37 H 0.9503 0.6317 1.2381 0.030 Uiso 1 1 calc R
C38 C 0.8756(3) 0.6478(2) 1.15039(16) 0.0200(7) Uani 1 1 d .
H38 H 0.8235 0.6108 1.1561 0.024 Uiso 1 1 calc R
C39 C 0.8775(2) 0.68962(18) 1.09119(16) 0.0161(6) Uani 1 1 d .
C40 C 0.8107(3) 0.67291(17) 1.03585(14) 0.0152(6) Uani 1 1 d .
C41 C 0.7212(2) 0.62159(19) 1.03353(15) 0.0140(6) Uani 1 1 d .
C42 C 0.6382(2) 0.61628(19) 1.08248(14) 0.0147(6) Uani 1 1 d .
C43 C 0.6303(3) 0.66204(19) 1.13913(16) 0.0176(7) Uani 1 1 d .
H43 H 0.6840 0.6975 1.1473 0.021 Uiso 1 1 calc R
C44 C 0.5458(3) 0.6555(2) 1.18216(15) 0.0179(6) Uani 1 1 d .
H44 H 0.5412 0.6874 1.2190 0.022 Uiso 1 1 calc R
C45 C 0.4664(3) 0.60280(19) 1.17281(16) 0.0179(7) Uani 1 1 d .
H45 H 0.4115 0.5966 1.2047 0.022 Uiso 1 1 calc R
C46 C 0.4684(3) 0.5603(2) 1.11748(17) 0.0194(7) Uani 1 1 d .
H46 H 0.4122 0.5266 1.1098 0.023 Uiso 1 1 calc R
C47 C 0.5531(3) 0.56579(18) 1.07139(16) 0.0156(6) Uani 1 1 d .
C48 C 0.5525(3) 0.52276(19) 1.01229(17) 0.0179(6) Uani 1 1 d .
H48 H 0.4981 0.4874 1.0058 0.021 Uiso 1 1 calc R
C49 C 0.6289(3) 0.53201(19) 0.96555(16) 0.0172(6) Uani 1 1 d .
H49 H 0.6252 0.5043 0.9260 0.021 Uiso 1 1 calc R
C50 C 0.7143(2) 0.58194(18) 0.97405(15) 0.0154(6) Uani 1 1 d .
S1 S 0.42517(10) 0.34874(7) 0.89197(6) 0.0439(3) Uani 1 1 d .
F1 F 0.5050(4) 0.2235(2) 0.93487(16) 0.0759(12) Uani 1 1 d .
F2 F 0.3819(3) 0.21267(17) 0.86312(18) 0.0586(9) Uani 1 1 d .
F3 F 0.5374(2) 0.24705(17) 0.83445(15) 0.0472(7) Uani 1 1 d .
O1 O 0.3512(4) 0.3450(3) 0.9448(2) 0.0863(16) Uani 1 1 d .
O2 O 0.3742(3) 0.3633(2) 0.82958(18) 0.0498(9) Uani 1 1 d .
O3 O 0.5233(3) 0.3837(3) 0.9049(3) 0.0911(19) Uani 1 1 d .
C51 C 0.4643(4) 0.2551(3) 0.8817(2) 0.0468(13) Uani 1 1 d .

loop_
_atom_site_aniso_label
_atom_site_aniso_U_11
_atom_site_aniso_U_22
_atom_site_aniso_U_33
_atom_site_aniso_U_23
_atom_site_aniso_U_13
_atom_site_aniso_U_12
Pd1 0.01679(12) 0.01886(12) 0.00936(10) -0.00019(9) 0.00282(9) 0.00128(10)
P1 0.0160(4) 0.0215(4) 0.0121(3) -0.0008(3) 0.0008(3) 0.0022(3)
N1 0.0176(13) 0.0202(14) 0.0132(12) -0.0002(11) 0.0000(10) -0.0012(11)
N2 0.0168(13) 0.0266(15) 0.0128(13) 0.0004(11) 0.0042(10) -0.0058(11)
C1 0.0175(14) 0.0241(16) 0.0176(14) -0.0003(12) 0.0025(14) 0.0027(15)
C2 0.0166(14) 0.0282(17) 0.0218(16) 0.0079(13) -0.0050(14) 0.0000(16)
C3 0.0177(15) 0.0256(18) 0.0161(15) 0.0036(13) -0.0016(12) -0.0049(14)
C4 0.0273(19) 0.043(2) 0.0180(17) 0.0128(17) -0.0013(15) -0.0045(17)
C5 0.042(2) 0.061(3) 0.0165(18) 0.0119(18) 0.0004(16) -0.014(2)
C6 0.0327(19) 0.045(2) 0.0141(15) -0.0057(18) 0.0081(15) -0.0127(17)
C7 0.0240(17) 0.028(2) 0.0186(16) -0.0024(14) 0.0050(13) -0.0081(14)
C8 0.0193(16) 0.0244(17) 0.0151(15) 0.0007(13) -0.0011(12) -0.0058(14)
C9 0.0181(15) 0.0203(16) 0.0133(14) -0.0006(12) -0.0018(12) -0.0057(13)
C10 0.0152(15) 0.0226(17) 0.0154(15) -0.0042(13) 0.0015(12) 0.0036(13)
C11 0.0196(16) 0.0266(18) 0.0211(17) -0.0067(14) 0.0017(13) 0.0034(14)
C12 0.0207(16) 0.0247(17) 0.0278(17) -0.0068(14) 0.0043(14) -0.0010(15)
C13 0.0192(18) 0.029(2) 0.043(2) -0.0128(17) 0.0072(15) 0.0014(15)
C14 0.0161(16) 0.042(3) 0.054(3) -0.015(2) 0.0024(17) 0.0027(17)
C15 0.0173(16) 0.0283(19) 0.056(3) -0.0054(18) -0.0001(19) 0.0066(17)
C16 0.0182(15) 0.0248(17) 0.0327(18) -0.0072(14) 0.0006(16) 0.0055(16)
C17 0.0201(16) 0.0228(19) 0.034(2) -0.0031(16) -0.0063(15) 0.0061(14)
C18 0.0244(17) 0.0233(18) 0.0199(16) -0.0039(14) -0.0022(14) 0.0017(14)
C19 0.0131(14) 0.0243(17) 0.0152(15) -0.0064(13) 0.0003(12) 0.0047(13)
C20 0.0206(16) 0.0268(19) 0.0152(15) -0.0020(14) -0.0033(13) 0.0044(14)
C21 0.0157(14) 0.0182(15) 0.0181(15) -0.0025(12) 0.0042(13) -0.0003(13)
C22 0.0308(19) 0.0218(19) 0.0136(16) -0.0013(13) 0.0006(13) 0.0020(15)
C23 0.037(2) 0.042(2) 0.0202(18) -0.0001(17) -0.0103(16) 0.0112(19)
C24 0.029(2) 0.071(3) 0.028(2) -0.009(2) 0.0016(17) 0.012(2)
C25 0.028(2) 0.063(3) 0.0206(19) -0.001(2) -0.0003(16) 0.015(2)
C26 0.0176(15) 0.0213(16) 0.0227(16) 0.0025(13) 0.0010(14) 0.0060(15)
C27 0.0193(15) 0.030(2) 0.0256(17) -0.0064(15) 0.0014(13) -0.0015(14)
C28 0.038(2) 0.021(2) 0.043(2) -0.0078(17) 0.0018(18) 0.0016(17)
C29 0.039(2) 0.0225(19) 0.043(2) 0.0021(17) 0.0062(18) 0.0046(17)
C30 0.047(2) 0.0282(19) 0.0304(19) 0.0067(16) -0.003(2) 0.008(2)
C31 0.041(2) 0.0212(17) 0.0210(16) 0.0030(14) -0.0041(17) 0.0086(18)
C32 0.0302(18) 0.031(2) 0.0155(16) 0.0063(14) 0.0040(14) -0.0075(16)
C33 0.0319(19) 0.035(2) 0.0160(16) 0.0043(15) 0.0047(15) -0.0102(17)
C34 0.0181(15) 0.0265(18) 0.0146(16) -0.0006(13) 0.0018(12) -0.0017(13)
C35 0.0159(15) 0.031(2) 0.0224(17) 0.0002(15) -0.0002(13) -0.0064(14)
C36 0.0147(15) 0.049(3) 0.0206(17) 0.0004(17) -0.0038(13) -0.0061(16)
C37 0.0173(16) 0.041(2) 0.0162(16) 0.0065(15) -0.0031(13) -0.0027(15)
C38 0.0187(15) 0.0270(18) 0.0144(15) 0.0029(14) 0.0006(12) -0.0031(14)
C39 0.0176(14) 0.0209(15) 0.0097(13) 0.0012(13) 0.0022(12) -0.0014(12)
C40 0.0157(13) 0.0178(14) 0.0120(13) 0.0001(11) 0.0046(12) 0.0006(14)
C41 0.0172(13) 0.0135(13) 0.0113(12) 0.0034(12) -0.0011(10) 0.0036(12)
C42 0.0180(14) 0.0147(14) 0.0115(13) 0.0031(12) 0.0018(10) 0.0000(13)
C43 0.0189(16) 0.0214(17) 0.0126(14) 0.0051(12) -0.0018(12) 0.0027(13)
C44 0.0203(15) 0.0240(17) 0.0096(13) 0.0023(12) 0.0013(12) 0.0044(14)
C45 0.0141(14) 0.0248(18) 0.0149(14) 0.0068(12) 0.0043(12) 0.0000(12)
C46 0.0159(15) 0.0218(17) 0.0204(16) 0.0065(13) 0.0005(12) 0.0014(13)
C47 0.0167(15) 0.0157(15) 0.0143(14) 0.0037(12) -0.0029(12) 0.0020(12)
C48 0.0155(14) 0.0189(16) 0.0193(15) 0.0018(13) -0.0026(12) -0.0009(13)
C49 0.0210(16) 0.0191(16) 0.0114(14) 0.0030(12) -0.0032(12) 0.0018(13)
C50 0.0156(15) 0.0190(16) 0.0115(14) 0.0012(12) 0.0005(11) -0.0019(12)
S1 0.0380(6) 0.0523(7) 0.0414(7) -0.0221(6) -0.0095(5) -0.0022(5)
F1 0.107(3) 0.079(3) 0.0424(18) 0.0131(18) -0.0285(19) 0.001(2)
F2 0.0564(19) 0.0451(18) 0.074(2) 0.0073(16) -0.0114(16) -0.0128(15)
F3 0.0402(14) 0.0534(18) 0.0480(16) 0.0049(14) 0.0026(13) 0.0034(13)
O1 0.075(3) 0.129(5) 0.055(3) -0.028(3) 0.000(2) 0.025(3)
O2 0.060(2) 0.047(2) 0.0428(19) -0.0129(16) -0.0094(16) 0.0182(17)
O3 0.047(2) 0.078(3) 0.149(5) -0.065(4) -0.010(3) -0.017(2)
C51 0.048(3) 0.065(4) 0.027(2) -0.003(2) -0.012(2) -0.008(3)

loop_
_atom_type_symbol
_atom_type_description
_atom_type_scat_dispersion_real
_atom_type_scat_dispersion_imag
_atom_type_scat_source
C C 0.0015 0.0009 'International Tables Vol C Tables 4.2.6.8 and 6.1.1.4'
H H 0.0000 0.0000 'International Tables Vol C Tables 4.2.6.8 and 6.1.1.4'
N N 0.0030 0.0019 'International Tables Vol C Tables 4.2.6.8 and 6.1.1.4'
O O 0.0056 0.0036 'International Tables Vol C Tables 4.2.6.8 and 6.1.1.4'
F F 0.0096 0.0061 'International Tables Vol C Tables 4.2.6.8 and 6.1.1.4'
P P 0.0667 0.0580 'International Tables Vol C Tables 4.2.6.8 and 6.1.1.4'
S S 0.0826 0.0763 'International Tables Vol C Tables 4.2.6.8 and 6.1.1.4'
Pd Pd -1.9556 0.6546 'International Tables Vol C Tables 4.2.6.8 and 6.1.1.4'

loop_
_geom_angle_atom_site_label_1
_geom_angle_atom_site_label_2
_geom_angle_atom_site_label_3
_geom_angle
C50 Pd1 N2 81.16(12)
C50 Pd1 N1 165.93(12)
N2 Pd1 N1 98.04(11)
C50 Pd1 P1 99.92(10)
N2 Pd1 P1 163.39(8)
N1 Pd1 P1 84.89(8)
C26 P1 C20 107.79(18)
C26 P1 C19 103.22(17)
C20 P1 C19 108.34(16)
C26 P1 Pd1 121.42(11)
C20 P1 Pd1 113.95(13)
C19 P1 Pd1 100.62(11)
C9 N1 C1 119.9(3)
C9 N1 Pd1 126.7(2)
C1 N1 Pd1 109.3(2)
C40 N2 C32 120.2(3)
C40 N2 Pd1 108.8(2)
C32 N2 Pd1 123.4(2)
C2 C1 N1 122.3(3)
C2 C1 H1 118.9
N1 C1 H1 118.9
C1 C2 C3 119.5(3)
C1 C2 H2 120.3
C3 C2 H2 120.3
C4 C3 C8 119.8(3)
C4 C3 C2 122.0(3)
C8 C3 C2 118.3(3)
C5 C4 C3 119.5(4)
C5 C4 H4 120.3
C3 C4 H4 120.3
C4 C5 C6 121.8(4)
C4 C5 H5 119.1
C6 C5 H5 119.1
C7 C6 C5 120.2(4)
C7 C6 H6 119.9
C5 C6 H6 119.9
C6 C7 C8 120.1(4)
C6 C7 H7 119.9
C8 C7 H7 119.9
C7 C8 C3 118.6(3)
C7 C8 C9 123.2(3)
C3 C8 C9 117.9(3)
N1 C9 C8 121.9(3)
N1 C9 C10 117.6(3)
C8 C9 C10 120.2(3)
C19 C10 C11 119.4(3)
C19 C10 C9 120.8(3)
C11 C10 C9 119.8(3)
C16 C11 C12 119.3(3)
C16 C11 C10 118.3(4)
C12 C11 C10 122.3(3)
C13 C12 C11 120.5(4)
C13 C12 H12 119.7
C11 C12 H12 119.7
C12 C13 C14 120.1(4)
C12 C13 H13 119.9
C14 C13 H13 119.9
C15 C14 C13 120.8(4)
C15 C14 H14 119.6
C13 C14 H14 119.6
C14 C15 C16 121.0(4)
C14 C15 H15 119.5
C16 C15 H15 119.5
C17 C16 C11 121.1(3)
C17 C16 C15 120.6(4)
C11 C16 C15 118.2(4)
C18 C17 C16 119.1(4)
C18 C17 H17 120.4
C16 C17 H17 120.4
C17 C18 C19 121.2(4)
C17 C18 H18 119.4
C19 C18 H18 119.4
C10 C19 C18 120.6(3)
C10 C19 P1 118.9(3)
C18 C19 P1 120.0(3)
C21 C20 C25 118.5(4)
C21 C20 P1 122.8(3)
C25 C20 P1 118.7(3)
C22 C21 C20 120.5(3)
C22 C21 H21 119.7
C20 C21 H21 119.7
C23 C22 C21 120.8(4)
C23 C22 H22 119.6
C21 C22 H22 119.6
C22 C23 C24 119.7(4)
C22 C23 H23 120.2
C24 C23 H23 120.2
C25 C24 C23 118.8(4)
C25 C24 H24 120.6
C23 C24 H24 120.6
C24 C25 C20 121.5(4)
C24 C25 H25 119.2
C20 C25 H25 119.2
C27 C26 C31 120.4(3)
C27 C26 P1 121.0(3)
C31 C26 P1 118.5(3)
C26 C27 C28 119.0(4)
C26 C27 H27 120.5
C28 C27 H27 120.5
C29 C28 C27 121.2(4)
C29 C28 H28 119.4
C27 C28 H28 119.4
C28 C29 C30 119.1(4)
C28 C29 H29 120.5
C30 C29 H29 120.5
C29 C30 C31 120.4(4)
C29 C30 H30 119.8
C31 C30 H30 119.8
C26 C31 C30 120.0(4)
C26 C31 H31 120.0
C30 C31 H31 120.0
C33 C32 N2 122.5(3)
C33 C32 H32 118.8
N2 C32 H32 118.8
C32 C33 C34 119.0(4)
C32 C33 H33 120.5
C34 C33 H33 120.5
C33 C34 C39 119.6(3)
C33 C34 C35 121.2(3)
C39 C34 C35 119.0(3)
C36 C35 C34 119.8(3)
C36 C35 H35 120.1
C34 C35 H35 120.1
C35 C36 C37 121.5(3)
C35 C36 H36 119.2
C37 C36 H36 119.2
C38 C37 C36 120.2(3)
C38 C37 H37 119.9
C36 C37 H37 119.9
C37 C38 C39 120.0(3)
C37 C38 H38 120.0
C39 C38 H38 120.0
C34 C39 C38 119.3(3)
C34 C39 C40 118.1(3)
C38 C39 C40 122.3(3)
N2 C40 C39 119.5(3)
N2 C40 C41 112.6(3)
C39 C40 C41 127.6(3)
C50 C41 C42 120.5(3)
C50 C41 C40 114.0(3)
C42 C41 C40 125.0(3)
C43 C42 C47 117.2(3)
C43 C42 C41 124.3(3)
C47 C42 C41 118.3(3)
C44 C43 C42 120.8(3)
C44 C43 H43 119.6
C42 C43 H43 119.6
C43 C44 C45 121.4(3)
C43 C44 H44 119.3
C45 C44 H44 119.3
C46 C45 C44 119.5(3)
C46 C45 H45 120.2
C44 C45 H45 120.2
C45 C46 C47 120.9(3)
C45 C46 H46 119.5
C47 C46 H46 119.5
C46 C47 C42 120.0(3)
C46 C47 C48 120.5(3)
C42 C47 C48 119.5(3)
C49 C48 C47 120.6(3)
C49 C48 H48 119.7
C47 C48 H48 119.7
C48 C49 C50 121.9(3)
C48 C49 H49 119.1
C50 C49 H49 119.1
C41 C50 C49 119.0(3)
C41 C50 Pd1 113.2(2)
C49 C50 Pd1 126.4(2)
O3 S1 O1 116.8(3)
O3 S1 O2 117.7(3)
O1 S1 O2 112.4(3)
O3 S1 C51 102.6(3)
O1 S1 C51 102.7(3)
O2 S1 C51 101.4(2)
F1 C51 F3 105.7(4)
F1 C51 F2 105.6(5)
F3 C51 F2 105.1(4)
F1 C51 S1 115.4(4)
F3 C51 S1 112.1(4)
F2 C51 S1 112.1(4)

loop_
_geom_bond_atom_site_label_1
_geom_bond_atom_site_label_2
_geom_bond_distance
Pd1 C50 1.976(3)
Pd1 N2 2.098(3)
Pd1 N1 2.141(3)
Pd1 P1 2.2423(9)
P1 C26 1.807(3)
P1 C20 1.814(4)
P1 C19 1.844(3)
N1 C9 1.322(4)
N1 C1 1.389(4)
N2 C40 1.356(4)
N2 C32 1.369(5)
C1 C2 1.350(4)
C1 H1 0.9500
C2 C3 1.430(5)
C2 H2 0.9500
C3 C4 1.417(5)
C3 C8 1.423(5)
C4 C5 1.354(6)
C4 H4 0.9500
C5 C6 1.400(7)
C5 H5 0.9500
C6 C7 1.377(5)
C6 H6 0.9500
C7 C8 1.416(5)
C7 H7 0.9500
C8 C9 1.430(5)
C9 C10 1.489(5)
C10 C19 1.396(5)
C10 C11 1.439(5)
C11 C16 1.412(5)
C11 C12 1.422(5)
C12 C13 1.358(5)
C12 H12 0.9500
C13 C14 1.415(6)
C13 H13 0.9500
C14 C15 1.342(6)
C14 H14 0.9500
C15 C16 1.431(6)
C15 H15 0.9500
C16 C17 1.411(6)
C17 C18 1.385(5)
C17 H17 0.9500
C18 C19 1.396(5)
C18 H18 0.9500
C20 C21 1.391(5)
C20 C25 1.401(5)
C21 C22 1.384(5)
C21 H21 0.9500
C22 C23 1.375(5)
C22 H22 0.9500
C23 C24 1.420(6)
C23 H23 0.9500
C24 C25 1.378(6)
C24 H24 0.9500
C25 H25 0.9500
C26 C27 1.381(5)
C26 C31 1.388(5)
C27 C28 1.400(6)
C27 H27 0.9500
C28 C29 1.384(7)
C28 H28 0.9500
C29 C30 1.386(6)
C29 H29 0.9500
C30 C31 1.391(5)
C30 H30 0.9500
C31 H31 0.9500
C32 C33 1.356(5)
C32 H32 0.9500
C33 C34 1.401(5)
C33 H33 0.9500
C34 C39 1.413(5)
C34 C35 1.434(5)
C35 C36 1.361(5)
C35 H35 0.9500
C36 C37 1.398(6)
C36 H36 0.9500
C37 C38 1.381(5)
C37 H37 0.9500
C38 C39 1.423(5)
C38 H38 0.9500
C39 C40 1.431(4)
C40 C41 1.465(4)
C41 C50 1.410(4)
C41 C42 1.440(4)
C42 C43 1.425(5)
C42 C47 1.430(5)
C43 C44 1.375(5)
C43 H43 0.9500
C44 C45 1.401(5)
C44 H44 0.9500
C45 C46 1.365(5)
C45 H45 0.9500
C46 C47 1.416(5)
C46 H46 0.9500
C47 C48 1.434(5)
C48 C49 1.356(5)
C48 H48 0.9500
C49 C50 1.419(5)
C49 H49 0.9500
S1 O3 1.410(4)
S1 O1 1.416(5)
S1 O2 1.440(4)
S1 C51 1.801(6)
F1 C51 1.323(6)
F2 C51 1.347(6)
F3 C51 1.332(6)

loop_
_geom_torsion_atom_site_label_1
_geom_torsion_atom_site_label_2
_geom_torsion_atom_site_label_3
_geom_torsion_atom_site_label_4
_geom_torsion
C50 Pd1 P1 C26 -24.23(17)
N2 Pd1 P1 C26 68.1(3)
N1 Pd1 P1 C26 169.12(16)
C50 Pd1 P1 C20 107.30(16)
N2 Pd1 P1 C20 -160.4(3)
N1 Pd1 P1 C20 -59.36(15)
C50 Pd1 P1 C19 -137.00(14)
N2 Pd1 P1 C19 -44.7(3)
N1 Pd1 P1 C19 56.34(13)
C50 Pd1 N1 C9 -141.4(5)
N2 Pd1 N1 C9 132.9(3)
P1 Pd1 N1 C9 -30.6(3)
C50 Pd1 N1 C1 15.6(6)
N2 Pd1 N1 C1 -70.1(2)
P1 Pd1 N1 C1 126.3(2)
C50 Pd1 N2 C40 22.8(2)
N1 Pd1 N2 C40 -171.4(2)
P1 Pd1 N2 C40 -72.2(4)
C50 Pd1 N2 C32 172.2(3)
N1 Pd1 N2 C32 -22.0(3)
P1 Pd1 N2 C32 77.1(4)
C9 N1 C1 C2 4.5(5)
Pd1 N1 C1 C2 -154.3(3)
N1 C1 C2 C3 0.9(6)
C1 C2 C3 C4 174.1(4)
C1 C2 C3 C8 -5.0(5)
C8 C3 C4 C5 0.7(6)
C2 C3 C4 C5 -178.4(4)
C3 C4 C5 C6 0.5(7)
C4 C5 C6 C7 -1.3(7)
C5 C6 C7 C8 0.9(6)
C6 C7 C8 C3 0.2(5)
C6 C7 C8 C9 174.1(3)
C4 C3 C8 C7 -1.0(5)
C2 C3 C8 C7 178.1(3)
C4 C3 C8 C9 -175.2(3)
C2 C3 C8 C9 3.9(5)
C1 N1 C9 C8 -5.5(5)
Pd1 N1 C9 C8 149.2(3)
C1 N1 C9 C10 -179.9(3)
Pd1 N1 C9 C10 -25.1(4)
C7 C8 C9 N1 -172.5(3)
C3 C8 C9 N1 1.3(5)
C7 C8 C9 C10 1.7(5)
C3 C8 C9 C10 175.6(3)
N1 C9 C10 C19 58.1(4)
C8 C9 C10 C19 -116.4(4)
N1 C9 C10 C11 -120.1(4)
C8 C9 C10 C11 65.5(4)
C19 C10 C11 C16 4.2(5)
C9 C10 C11 C16 -177.6(3)
C19 C10 C11 C12 -173.8(3)
C9 C10 C11 C12 4.4(5)
C16 C11 C12 C13 -1.2(5)
C10 C11 C12 C13 176.7(3)
C11 C12 C13 C14 0.6(6)
C12 C13 C14 C15 0.8(7)
C13 C14 C15 C16 -1.5(7)
C12 C11 C16 C17 177.6(3)
C10 C11 C16 C17 -0.4(5)
C12 C11 C16 C15 0.5(5)
C10 C11 C16 C15 -177.5(4)
C14 C15 C16 C17 -176.3(4)
C14 C15 C16 C11 0.8(6)
C11 C16 C17 C18 -1.9(6)
C15 C16 C17 C18 175.1(4)
C16 C17 C18 C19 0.5(6)
C11 C10 C19 C18 -5.7(5)
C9 C10 C19 C18 176.2(3)
C11 C10 C19 P1 166.3(3)
C9 C10 C19 P1 -11.8(4)
C17 C18 C19 C10 3.3(5)
C17 C18 C19 P1 -168.6(3)
C26 P1 C19 C10 -175.4(3)
C20 P1 C19 C10 70.5(3)
Pd1 P1 C19 C10 -49.3(3)
C26 P1 C19 C18 -3.4(3)
C20 P1 C19 C18 -117.5(3)
Pd1 P1 C19 C18 122.7(3)
C26 P1 C20 C21 -106.6(3)
C19 P1 C20 C21 4.5(4)
Pd1 P1 C20 C21 115.5(3)
C26 P1 C20 C25 75.8(4)
C19 P1 C20 C25 -173.1(4)
Pd1 P1 C20 C25 -62.0(4)
C25 C20 C21 C22 4.8(6)
P1 C20 C21 C22 -172.8(3)
C20 C21 C22 C23 -3.8(6)
C21 C22 C23 C24 -0.4(7)
C22 C23 C24 C25 3.4(8)
C23 C24 C25 C20 -2.4(8)
C21 C20 C25 C24 -1.7(8)
P1 C20 C25 C24 176.0(4)
C20 P1 C26 C27 25.4(4)
C19 P1 C26 C27 -89.1(3)
Pd1 P1 C26 C27 159.5(2)
C20 P1 C26 C31 -158.4(3)
C19 P1 C26 C31 87.1(4)
Pd1 P1 C26 C31 -24.4(4)
C31 C26 C27 C28 -1.5(6)
P1 C26 C27 C28 174.5(3)
C26 C27 C28 C29 0.9(6)
C27 C28 C29 C30 -0.7(7)
C28 C29 C30 C31 1.2(7)
C27 C26 C31 C30 2.1(7)
P1 C26 C31 C30 -174.1(3)
C29 C30 C31 C26 -1.9(8)
C40 N2 C32 C33 3.3(6)
Pd1 N2 C32 C33 -142.8(3)
N2 C32 C33 C34 5.5(6)
C32 C33 C34 C39 -5.8(6)
C32 C33 C34 C35 168.4(4)
C33 C34 C35 C36 -170.9(4)
C39 C34 C35 C36 3.3(5)
C34 C35 C36 C37 0.2(6)
C35 C36 C37 C38 -3.4(6)
C36 C37 C38 C39 3.1(6)
C33 C34 C39 C38 170.8(3)
C35 C34 C39 C38 -3.5(5)
C33 C34 C39 C40 -2.2(5)
C35 C34 C39 C40 -176.5(3)
C37 C38 C39 C34 0.3(5)
C37 C38 C39 C40 173.0(3)
C32 N2 C40 C39 -11.5(5)
Pd1 N2 C40 C39 139.1(3)
C32 N2 C40 C41 174.8(3)
Pd1 N2 C40 C41 -34.7(3)
C34 C39 C40 N2 10.8(5)
C38 C39 C40 N2 -161.9(3)
C34 C39 C40 C41 -176.4(3)
C38 C39 C40 C41 10.8(5)
N2 C40 C41 C50 31.6(4)
C39 C40 C41 C50 -141.6(3)
N2 C40 C41 C42 -141.0(3)
C39 C40 C41 C42 45.8(5)
C50 C41 C42 C43 -170.2(3)
C40 C41 C42 C43 1.9(5)
C50 C41 C42 C47 4.7(5)
C40 C41 C42 C47 176.8(3)
C47 C42 C43 C44 2.2(5)
C41 C42 C43 C44 177.2(3)
C42 C43 C44 C45 1.6(5)
C43 C44 C45 C46 -4.7(5)
C44 C45 C46 C47 3.8(5)
C45 C46 C47 C42 0.1(5)
C45 C46 C47 C48 -177.8(3)
C43 C42 C47 C46 -3.1(4)
C41 C42 C47 C46 -178.3(3)
C43 C42 C47 C48 174.8(3)
C41 C42 C47 C48 -0.4(5)
C46 C47 C48 C49 174.7(3)
C42 C47 C48 C49 -3.2(5)
C47 C48 C49 C50 2.6(5)
C42 C41 C50 C49 -5.3(5)
C40 C41 C50 C49 -178.3(3)
C42 C41 C50 Pd1 161.9(2)
C40 C41 C50 Pd1 -11.0(3)
C48 C49 C50 C41 1.7(5)
C48 C49 C50 Pd1 -163.7(3)
N2 Pd1 C50 C41 -5.9(2)
N1 Pd1 C50 C41 -93.7(5)
P1 Pd1 C50 C41 157.3(2)
N2 Pd1 C50 C49 160.2(3)
N1 Pd1 C50 C49 72.4(6)
P1 Pd1 C50 C49 -36.6(3)
O3 S1 C51 F1 64.4(5)
O1 S1 C51 F1 -57.2(5)
O2 S1 C51 F1 -173.5(4)
O3 S1 C51 F3 -56.7(4)
O1 S1 C51 F3 -178.3(3)
O2 S1 C51 F3 65.4(4)
O3 S1 C51 F2 -174.7(4)
O1 S1 C51 F2 63.7(4)
O2 S1 C51 F2 -52.6(4)

loop_
_platon_squeeze_void_nr
_platon_squeeze_void_average_x
_platon_squeeze_void_average_y
_platon_squeeze_void_average_z
_platon_squeeze_void_volume
_platon_squeeze_void_count_electrons
_platon_squeeze_void_content
1 -0.166 0.029 0.452 222 54 ' '
2 0.166 0.529 0.048 221 54 ' '
3 0.334 0.471 0.548 221 54 ' '
4 0.666 0.971 0.952 222 54 ' '
